data_7012773
loop_
_publ_author_name
'Soula, Brigitte'
'Galibert, Anne Marie'
'Donnadieu, Bruno'
'Fabre, Paul-Louis'

_publ_section_title
;
 Diversity of the coordination modes of Croconate Violet. Crystal
 structures, spectroscopic characterization and redox studies of mono-,
 di- and poly-nuclear iron(ii) complexesElectronic supplementary
 information (ESI) available: Table S1, hydrogen bonding interactions
 in the complexes. See http://www.rsc.org/suppdata/dt/b3/b300960m/
;
_journal_issue 12
_journal_name_full 'Dalton Transactions'
_journal_page_first 2449
_journal_paper_doi 10.1039/b300960m
_journal_year 2003
_chemical_formula_sum 'C22 H8 Fe K2 N8 O10'
_chemical_formula_weight 678.41
_chemical_name_systematic
;
?
;
_space_group_IT_number 13
_symmetry_cell_setting monoclinic
_symmetry_space_group_name_Hall '-P 2yac'
_symmetry_space_group_name_H-M 'P 1 2/n 1'
_atom_sites_solution_hydrogens geom
_atom_sites_solution_primary direct
_atom_sites_solution_secondary difmap
_audit_creation_method SHELXL-97
_cell_angle_alpha 90.00
_cell_angle_beta 92.818(12)
_cell_angle_gamma 90.00
_cell_formula_units_Z 2
_cell_length_a 9.3903(9)
_cell_length_b 6.9968(5)
_cell_length_c 19.461(2)
_cell_measurement_reflns_used 8000
_cell_measurement_temperature 293(2)
_cell_measurement_theta_max 26.05
_cell_measurement_theta_min 2.05
_cell_volume 1277.1(2)
_computing_cell_refinement 'Stoe IPDS software (Stoe, 1996)'
_computing_data_collection 'Stoe IPDS software (Stoe, 1996)'
_computing_data_reduction 'XRED (Stoe, 1.08, 1996)'
_computing_molecular_graphics 'ORTEP3 for Windows (Farrugia, 1997)'
_computing_publication_material 'SHELXL-97 (Sheldrick, 1997)'
_computing_structure_refinement 'SHELXL-97 (Sheldrick, 1997)'
_computing_structure_solution 'SIR92 (Giacovazzo et al, 1992)'
_diffrn_ambient_temperature 293(2)
_diffrn_measured_fraction_theta_full 0.984
_diffrn_measured_fraction_theta_max 0.984
_diffrn_measurement_device 'Stoe IPDS'
_diffrn_measurement_method \f
_diffrn_radiation_monochromator graphite
_diffrn_radiation_source 'fine-focus sealed tube'
_diffrn_radiation_type MoK\a
_diffrn_radiation_wavelength 0.71073
_diffrn_reflns_av_R_equivalents 0.0658
_diffrn_reflns_av_sigmaI/netI 0.0392
_diffrn_reflns_limit_h_max 11
_diffrn_reflns_limit_h_min -11
_diffrn_reflns_limit_k_max 8
_diffrn_reflns_limit_k_min -8
_diffrn_reflns_limit_l_max 23
_diffrn_reflns_limit_l_min -24
_diffrn_reflns_number 9671
_diffrn_reflns_theta_full 26.09
_diffrn_reflns_theta_max 26.09
_diffrn_reflns_theta_min 2.10
_diffrn_standards_decay_% <0.1
_diffrn_standards_interval_time 'every frame'
_diffrn_standards_number 200
_exptl_absorpt_coefficient_mu 0.991
_exptl_absorpt_correction_T_max 0.76
_exptl_absorpt_correction_T_min 0.33
_exptl_absorpt_correction_type semi-empirical
_exptl_crystal_colour 'dark green'
_exptl_crystal_density_diffrn 1.764
_exptl_crystal_density_meas ?
_exptl_crystal_density_method 'not measured'
_exptl_crystal_description plate
_exptl_crystal_F_000 680
_exptl_crystal_size_max 0.40
_exptl_crystal_size_mid 0.35
_exptl_crystal_size_min 0.10
_refine_diff_density_max 0.336
_refine_diff_density_min -0.811
_refine_diff_density_rms 0.070
_refine_ls_extinction_coef 0.0005(17)
_refine_ls_extinction_expression Fc^*^=kFc[1+0.001xFc^2^\l^3^/sin(2\q)]^-1/4^
_refine_ls_extinction_method SHELXL
_refine_ls_goodness_of_fit_ref 1.034
_refine_ls_hydrogen_treatment mixed
_refine_ls_matrix_type full
_refine_ls_number_parameters 212
_refine_ls_number_reflns 2509
_refine_ls_number_restraints 0
_refine_ls_restrained_S_all 1.034
_refine_ls_R_factor_all 0.0366
_refine_ls_R_factor_gt 0.0316
_refine_ls_shift/su_max 0.021
_refine_ls_shift/su_mean 0.002
_refine_ls_structure_factor_coef Fsqd
_refine_ls_weighting_details 'calc w=1/[\s^2^(Fo^2^)+(0.0550P)^2^+0.3080P] where P=(Fo^2^+2Fc^2^)/3'
_refine_ls_weighting_scheme calc
_refine_ls_wR_factor_gt 0.0845
_refine_ls_wR_factor_ref 0.0881
_reflns_number_gt 2193
_reflns_number_total 2509
_reflns_threshold_expression >2sigma(I)
_cod_data_source_file b300960m.txt
_cod_data_source_block (1)
_cod_depositor_comments
;
The following automatic conversions were performed:

'_exptl_crystal_density_meas' value 'none' was changed to '?' - the
value is perceived as not measured.

Automatic conversion script
Id: cif_fix_values 3008 2015-01-20 13:52:24Z robertas 
;
_cod_original_sg_symbol_H-M 'P 2/n'
_cod_database_code 7012773
_computing_corr_abs DIFABS

loop_
_symmetry_equiv_pos_as_xyz
'x, y, z'
'-x+1/2, y, -z+1/2'
'-x, -y, -z'
'x-1/2, -y, z-1/2'

loop_
_atom_site_label
_atom_site_type_symbol
_atom_site_fract_x
_atom_site_fract_y
_atom_site_fract_z
_atom_site_U_iso_or_equiv
_atom_site_adp_type
_atom_site_occupancy
_atom_site_symmetry_multiplicity
_atom_site_calc_flag
_atom_site_refinement_flags
_atom_site_disorder_assembly
_atom_site_disorder_group
Fe1 Fe 0.7500 0.32276(6) 0.2500 0.01936(15) Uani 1 2 d S . .
K1 K 0.92409(4) 0.26946(7) 0.44530(2) 0.02454(15) Uani 1 1 d . . .
O1 O 0.17289(13) 0.3641(2) 0.51517(7) 0.0244(3) Uani 1 1 d . . .
O2 O 0.31149(15) 0.1967(2) 0.63794(7) 0.0254(3) Uani 1 1 d . . .
O3 O 0.64956(14) 0.2272(2) 0.46739(7) 0.0243(3) Uani 1 1 d . . .
N1 N 0.57283(17) 0.3335(3) 0.31182(9) 0.0255(4) Uani 1 1 d . . .
O1W O 0.65313(16) 0.1021(2) 0.18628(7) 0.0260(3) Uani 1 1 d . . .
O2W O 0.85021(17) 0.5221(2) 0.31552(8) 0.0324(4) Uani 1 1 d . . .
N2 N 0.13801(18) 0.4704(3) 0.34547(10) 0.0380(5) Uani 1 1 d . . .
N3 N 0.57242(19) 0.0736(3) 0.74270(9) 0.0377(5) Uani 1 1 d . . .
N4 N 0.87583(18) 0.0454(3) 0.57933(9) 0.0300(4) Uani 1 1 d . . .
C1 C 0.48758(19) 0.3443(3) 0.35173(9) 0.0206(4) Uani 1 1 d . . .
C2 C 0.37859(18) 0.3573(3) 0.39888(9) 0.0186(4) Uani 1 1 d . . .
C3 C 0.24399(19) 0.4199(3) 0.37064(10) 0.0238(4) Uani 1 1 d . . .
C4 C 0.40141(18) 0.3058(2) 0.46726(9) 0.0175(4) Uani 1 1 d . . .
C5 C 0.29814(19) 0.3083(3) 0.51981(10) 0.0188(4) Uani 1 1 d . . .
C6 C 0.37002(19) 0.2279(3) 0.58275(10) 0.0189(4) Uani 1 1 d . . .
C7 C 0.51797(19) 0.1933(3) 0.56941(10) 0.0182(4) Uani 1 1 d . . .
C8 C 0.62315(18) 0.1302(3) 0.61569(9) 0.0196(4) Uani 1 1 d . . .
C9 C 0.59524(19) 0.0995(3) 0.68618(10) 0.0252(4) Uani 1 1 d . . .
C10 C 0.76390(19) 0.0866(3) 0.59525(9) 0.0217(4) Uani 1 1 d . . .
C11 C 0.53684(18) 0.2402(3) 0.49748(9) 0.0181(4) Uani 1 1 d . . .
H11 H 0.704(4) 0.013(5) 0.1710(16) 0.060(9) Uiso 1 1 d . . .
H12 H 0.586(4) 0.047(5) 0.2002(16) 0.053(9) Uiso 1 1 d . . .
H21 H 0.931(3) 0.534(4) 0.3184(14) 0.043(8) Uiso 1 1 d . . .
H22 H 0.809(4) 0.612(6) 0.3376(17) 0.064(10) Uiso 1 1 d . . .

loop_
_atom_site_aniso_label
_atom_site_aniso_U_11
_atom_site_aniso_U_22
_atom_site_aniso_U_33
_atom_site_aniso_U_23
_atom_site_aniso_U_13
_atom_site_aniso_U_12
Fe1 0.0134(2) 0.0290(2) 0.0161(2) 0.000 0.00477(13) 0.000
K1 0.0139(2) 0.0333(3) 0.0268(3) -0.00292(17) 0.00408(16) 0.00135(15)
O1 0.0116(6) 0.0347(8) 0.0274(7) -0.0039(6) 0.0047(5) 0.0026(5)
O2 0.0224(7) 0.0308(8) 0.0240(7) 0.0022(6) 0.0122(6) 0.0019(6)
O3 0.0127(6) 0.0356(8) 0.0251(7) 0.0022(6) 0.0068(5) 0.0036(5)
N1 0.0163(8) 0.0395(10) 0.0213(8) 0.0023(7) 0.0060(6) 0.0007(7)
O1W 0.0213(7) 0.0314(8) 0.0259(7) -0.0035(6) 0.0080(6) -0.0029(6)
O2W 0.0147(7) 0.0407(9) 0.0420(9) -0.0180(7) 0.0029(6) 0.0025(6)
N2 0.0206(9) 0.0525(12) 0.0406(11) 0.0042(9) -0.0006(7) 0.0050(8)
N3 0.0288(9) 0.0596(13) 0.0249(9) 0.0056(9) 0.0048(7) -0.0058(9)
N4 0.0212(8) 0.0395(10) 0.0296(9) 0.0015(8) 0.0041(6) 0.0072(7)
C1 0.0162(9) 0.0255(10) 0.0203(9) 0.0008(7) 0.0018(7) 0.0000(7)
C2 0.0117(8) 0.0233(9) 0.0211(9) -0.0007(7) 0.0047(6) -0.0014(7)
C3 0.0187(9) 0.0302(10) 0.0230(9) 0.0003(8) 0.0052(7) 0.0011(8)
C4 0.0123(8) 0.0180(9) 0.0227(9) -0.0031(7) 0.0057(7) -0.0005(6)
C5 0.0137(8) 0.0202(9) 0.0229(9) -0.0044(7) 0.0041(7) -0.0025(7)
C6 0.0157(9) 0.0192(9) 0.0222(9) -0.0031(7) 0.0056(7) 0.0001(7)
C7 0.0149(8) 0.0181(8) 0.0220(9) -0.0025(7) 0.0059(7) -0.0011(6)
C8 0.0163(8) 0.0223(9) 0.0207(9) -0.0001(7) 0.0055(7) -0.0011(7)
C9 0.0182(8) 0.0309(10) 0.0264(10) 0.0028(8) 0.0019(7) -0.0014(8)
C10 0.0206(9) 0.0239(10) 0.0205(9) 0.0023(7) 0.0003(7) -0.0001(7)
C11 0.0135(8) 0.0194(9) 0.0216(9) -0.0017(7) 0.0038(7) -0.0008(7)

loop_
_atom_type_symbol
_atom_type_description
_atom_type_scat_dispersion_real
_atom_type_scat_dispersion_imag
_atom_type_scat_source
C C 0.0033 0.0016 'International Tables Vol C Tables 4.2.6.8 and 6.1.1.4'
H H 0.0000 0.0000 'International Tables Vol C Tables 4.2.6.8 and 6.1.1.4'
N N 0.0061 0.0033 'International Tables Vol C Tables 4.2.6.8 and 6.1.1.4'
O O 0.0106 0.0060 'International Tables Vol C Tables 4.2.6.8 and 6.1.1.4'
K K 0.2009 0.2494 'International Tables Vol C Tables 4.2.6.8 and 6.1.1.4'
Fe Fe 0.3463 0.8444 'International Tables Vol C Tables 4.2.6.8 and 6.1.1.4'

loop_
_geom_angle_atom_site_label_1
_geom_angle_atom_site_label_2
_geom_angle_atom_site_label_3
_geom_angle
_geom_angle_site_symmetry_1
_geom_angle_site_symmetry_3
_geom_angle_publ_flag
O2W Fe1 O2W 95.94(10) 2_655 . ?
O2W Fe1 N1 88.86(6) 2_655 . ?
O2W Fe1 N1 88.41(7) . . ?
O2W Fe1 N1 88.41(7) 2_655 2_655 ?
O2W Fe1 N1 88.86(6) . 2_655 ?
N1 Fe1 N1 175.92(10) . 2_655 ?
O2W Fe1 O1W 87.83(7) 2_655 . ?
O2W Fe1 O1W 176.23(6) . . ?
N1 Fe1 O1W 91.79(6) . . ?
N1 Fe1 O1W 91.13(6) 2_655 . ?
O2W Fe1 O1W 176.23(6) 2_655 2_655 ?
O2W Fe1 O1W 87.83(7) . 2_655 ?
N1 Fe1 O1W 91.13(6) . 2_655 ?
N1 Fe1 O1W 91.79(6) 2_655 2_655 ?
O1W Fe1 O1W 88.39(8) . 2_655 ?
O3 K1 O1 139.69(4) . 1_655 ?
O3 K1 O1 74.30(4) . 3_666 ?
O1 K1 O1 85.64(4) 1_655 3_666 ?
O3 K1 O1W 83.94(4) . 2_655 ?
O1 K1 O1W 135.66(4) 1_655 2_655 ?
O1 K1 O1W 122.60(4) 3_666 2_655 ?
O3 K1 N4 125.13(5) . 3_756 ?
O1 K1 N4 74.06(5) 1_655 3_756 ?
O1 K1 N4 159.00(5) 3_666 3_756 ?
O1W K1 N4 71.69(5) 2_655 3_756 ?
O3 K1 N4 67.86(4) . . ?
O1 K1 N4 81.96(5) 1_655 . ?
O1 K1 N4 99.60(5) 3_666 . ?
O1W K1 N4 120.20(5) 2_655 . ?
N4 K1 N4 83.08(5) 3_756 . ?
O3 K1 O2W 90.86(4) . . ?
O1 K1 O2W 114.55(5) 1_655 . ?
O1 K1 O2W 69.38(4) 3_666 . ?
O1W K1 O2W 58.38(4) 2_655 . ?
N4 K1 O2W 114.08(5) 3_756 . ?
N4 K1 O2W 158.34(4) . . ?
O3 K1 N2 142.62(5) . 1_655 ?
O1 K1 N2 69.31(5) 1_655 1_655 ?
O1 K1 N2 89.26(5) 3_666 1_655 ?
O1W K1 N2 77.05(5) 2_655 1_655 ?
N4 K1 N2 78.75(5) 3_756 1_655 ?
N4 K1 N2 149.23(5) . 1_655 ?
O2W K1 N2 51.77(4) . 1_655 ?
O3 K1 K1 108.72(4) . 3_766 ?
O1 K1 K1 43.90(3) 1_655 3_766 ?
O1 K1 K1 41.74(3) 3_666 3_766 ?
O1W K1 K1 148.45(4) 2_655 3_766 ?
N4 K1 K1 117.77(4) 3_756 3_766 ?
N4 K1 K1 91.29(4) . 3_766 ?
O2W K1 K1 91.86(3) . 3_766 ?
N2 K1 K1 75.83(4) 1_655 3_766 ?
O3 K1 K1 96.73(4) . 3_756 ?
O1 K1 K1 74.06(3) 1_655 3_756 ?
O1 K1 K1 136.26(3) 3_666 3_756 ?
O1W K1 K1 98.01(4) 2_655 3_756 ?
N4 K1 K1 42.77(4) 3_756 3_756 ?
N4 K1 K1 40.31(3) . 3_756 ?
O2W K1 K1 154.36(3) . 3_756 ?
N2 K1 K1 117.42(4) 1_655 3_756 ?
K1 K1 K1 108.61(2) 3_766 3_756 ?
O3 K1 H21 104.8(6) . . ?
O1 K1 H21 101.6(6) 1_655 . ?
O1 K1 H21 72.3(6) 3_666 . ?
O1W K1 H21 63.0(5) 2_655 . ?
N4 K1 H21 106.2(6) 3_756 . ?
N4 K1 H21 170.7(6) . . ?
O2W K1 H21 14.1(6) . . ?
N2 K1 H21 37.8(6) 1_655 . ?
K1 K1 H21 85.6(6) 3_766 . ?
K1 K1 H21 148.9(6) 3_756 . ?
C5 O1 K1 138.36(12) . 1_455 ?
C5 O1 K1 125.52(12) . 3_666 ?
K1 O1 K1 94.36(4) 1_455 3_666 ?
C11 O3 K1 158.35(13) . . ?
C1 N1 Fe1 171.94(16) . . ?
Fe1 O1W K1 107.55(6) . 2_655 ?
Fe1 O1W H11 120(2) . . ?
K1 O1W H11 96(2) 2_655 . ?
Fe1 O1W H12 118(2) . . ?
K1 O1W H12 109(2) 2_655 . ?
H11 O1W H12 104(3) . . ?
Fe1 O2W K1 101.03(6) . . ?
Fe1 O2W H21 122(2) . . ?
K1 O2W H21 80(2) . . ?
Fe1 O2W H22 126(2) . . ?
K1 O2W H22 95(2) . . ?
H21 O2W H22 111(3) . . ?
C3 N2 K1 99.43(15) . 1_455 ?
C10 N4 K1 146.22(16) . 3_756 ?
C10 N4 K1 105.90(14) . . ?
K1 N4 K1 96.92(5) 3_756 . ?
N1 C1 C2 177.9(2) . . ?
C4 C2 C1 121.68(16) . . ?
C4 C2 C3 122.95(16) . . ?
C1 C2 C3 115.32(16) . . ?
N2 C3 C2 177.3(2) . . ?
C2 C4 C5 126.86(16) . . ?
C2 C4 C11 124.30(15) . . ?
C5 C4 C11 108.84(16) . . ?
O1 C5 C4 128.38(18) . . ?
O1 C5 C6 124.96(17) . . ?
C4 C5 C6 106.66(15) . . ?
O2 C6 C7 126.31(18) . . ?
O2 C6 C5 125.15(17) . . ?
C7 C6 C5 108.54(15) . . ?
C8 C7 C6 126.94(17) . . ?
C8 C7 C11 125.71(16) . . ?
C6 C7 C11 107.34(16) . . ?
C7 C8 C9 121.21(16) . . ?
C7 C8 C10 121.95(16) . . ?
C9 C8 C10 116.82(16) . . ?
N3 C9 C8 179.5(2) . . ?
N4 C10 C8 177.7(2) . . ?
O3 C11 C4 125.80(17) . . ?
O3 C11 C7 125.81(17) . . ?
C4 C11 C7 108.39(14) . . ?

loop_
_geom_bond_atom_site_label_1
_geom_bond_atom_site_label_2
_geom_bond_distance
_geom_bond_site_symmetry_2
_geom_bond_publ_flag
Fe1 O2W 2.0828(16) 2_655 ?
Fe1 O2W 2.0828(16) . ?
Fe1 N1 2.1018(16) . ?
Fe1 N1 2.1018(16) 2_655 ?
Fe1 O1W 2.1537(15) . ?
Fe1 O1W 2.1537(15) 2_655 ?
K1 O3 2.6508(14) . ?
K1 O1 2.7264(14) 1_655 ?
K1 O1 2.8398(15) 3_666 ?
K1 O1W 2.8761(16) 2_655 ?
K1 N4 2.9497(18) 3_756 ?
K1 N4 3.0959(18) . ?
K1 O2W 3.1323(18) . ?
K1 N2 3.189(2) 1_655 ?
K1 K1 4.0835(9) 3_766 ?
K1 K1 4.5262(9) 3_756 ?
K1 H21 3.09(3) . ?
O1 C5 1.238(2) . ?
O1 K1 2.7264(14) 1_455 ?
O1 K1 2.8398(15) 3_666 ?
O2 C6 1.250(2) . ?
O3 C11 1.238(2) . ?
N1 C1 1.145(2) . ?
O1W K1 2.8761(16) 2_655 ?
O1W H11 0.85(4) . ?
O1W H12 0.80(3) . ?
O2W H21 0.76(3) . ?
O2W H22 0.86(4) . ?
N2 C3 1.143(3) . ?
N2 K1 3.189(2) 1_455 ?
N3 C9 1.145(3) . ?
N4 C10 1.147(3) . ?
N4 K1 2.9497(18) 3_756 ?
C1 C2 1.411(2) . ?
C2 C4 1.385(3) . ?
C2 C3 1.422(3) . ?
C4 C5 1.444(2) . ?
C4 C11 1.449(2) . ?
C5 C6 1.480(3) . ?
C6 C7 1.446(2) . ?
C7 C8 1.376(3) . ?
C7 C11 1.457(3) . ?
C8 C9 1.426(3) . ?
C8 C10 1.432(2) . ?
